data_7701224
loop_
_publ_author_name
'Stein, Timo'
'Hoffmann, Frank'
'Fr\"oba, Michael'

_publ_section_title
;
 A new set of metal-organic frameworks synthesised from
 diisophthalate-based, 2'-phosphorus-substituted m-terphenyl linker
 molecules.
;
_journal_issue 40
_journal_name_full 'Dalton transactions (Cambridge, England : 2003)'
_journal_page_first 15127
_journal_page_last 15135
_journal_paper_doi 10.1039/c9dt03044a
_journal_volume 48
_journal_year 2019
_chemical_formula_sum 'C28 H27 O8 P S'
_chemical_formula_weight 554.52
_chemical_name_systematic '(3,3??,5,5??-Tetramethoxycarbonyl-1,1?:3?,1??-terphen-2?-yl)dimethylphosphane sulfide'
_space_group_crystal_system triclinic
_space_group_IT_number 2
_space_group_name_Hall '-P 1'
_space_group_name_H-M_alt 'P -1'
_symmetry_space_group_name_Hall '-P 1'
_symmetry_space_group_name_H-M 'P -1'
_atom_sites_solution_hydrogens geom
_atom_sites_solution_primary iterative
_atom_sites_solution_secondary difmap
_audit_creation_method SHELXL-2018/3
_audit_update_record
;
2019-07-24 deposited with the CCDC.    2019-08-14 downloaded from the CCDC.
;
_cell_angle_alpha 100.680(4)
_cell_angle_beta 109.425(3)
_cell_angle_gamma 103.752(3)
_cell_formula_units_Z 2
_cell_length_a 10.8386(4)
_cell_length_b 11.5955(5)
_cell_length_c 11.7352(4)
_cell_measurement_reflns_used 5716
_cell_measurement_temperature 100(2)
_cell_measurement_theta_max 31.6090
_cell_measurement_theta_min 3.1990
_cell_volume 1293.55(10)
_computing_cell_refinement
;
CrysAlisPro, Agilent Technologies,
Version 1.171.37.34 (release 22-05-2014 CrysAlis171 .NET)
(compiled May 22 2014,16:03:01)
;
_computing_data_collection
;
CrysAlisPro, Agilent Technologies,
Version 1.171.37.34 (release 22-05-2014 CrysAlis171 .NET)
(compiled May 22 2014,16:03:01)
;
_computing_data_reduction
;
CrysAlisPro, Agilent Technologies,
Version 1.171.37.34 (release 22-05-2014 CrysAlis171 .NET)
(compiled May 22 2014,16:03:01)
;
_computing_structure_refinement 'SHELXL-2018/3 (Sheldrick, 2018)'
_computing_structure_solution 'SUPERFLIP (Palatinus & Chapuis, 2007)'
_diffrn_ambient_temperature 100(2)
_diffrn_detector 'CCD plate'
_diffrn_detector_area_resol_mean 10.4127
_diffrn_detector_type Atlas
_diffrn_measured_fraction_theta_full 0.999
_diffrn_measured_fraction_theta_max 0.928
_diffrn_measurement_device 'four-circle diffractometer'
_diffrn_measurement_device_type 'SuperNova, Dual, Cu at zero, Atlas'
_diffrn_measurement_method '\w scans'
_diffrn_radiation_monochromator mirror
_diffrn_radiation_probe x-ray
_diffrn_radiation_type MoK\a
_diffrn_radiation_wavelength 0.71073
_diffrn_reflns_av_R_equivalents 0.0468
_diffrn_reflns_av_unetI/netI 0.0654
_diffrn_reflns_Laue_measured_fraction_full 0.999
_diffrn_reflns_Laue_measured_fraction_max 0.928
_diffrn_reflns_limit_h_max 15
_diffrn_reflns_limit_h_min -15
_diffrn_reflns_limit_k_max 17
_diffrn_reflns_limit_k_min -17
_diffrn_reflns_limit_l_max 17
_diffrn_reflns_limit_l_min -17
_diffrn_reflns_number 24838
_diffrn_reflns_point_group_measured_fraction_full 0.999
_diffrn_reflns_point_group_measured_fraction_max 0.928
_diffrn_reflns_theta_full 25.242
_diffrn_reflns_theta_max 32.602
_diffrn_reflns_theta_min 2.834
_diffrn_source 'SuperNova (Mo) X-ray Source'
_exptl_absorpt_coefficient_mu 0.238
_exptl_absorpt_correction_T_max 1.00000
_exptl_absorpt_correction_T_min 0.93176
_exptl_absorpt_correction_type multi-scan
_exptl_absorpt_process_details
;
CrysAlisPro, Agilent Technologies,
Version 1.171.37.34 (release 22-05-2014 CrysAlis171 .NET)
(compiled May 22 2014,16:03:01)
Empirical absorption correction using spherical harmonics,
 implemented in SCALE3 ABSPACK scaling algorithm.
;
_exptl_crystal_colour yellow
_exptl_crystal_density_diffrn 1.424
_exptl_crystal_description plate
_exptl_crystal_F_000 580
_exptl_crystal_recrystallization_method 'solvent evaporation from a solution of the compound in chloroform'
_exptl_crystal_size_max 0.25
_exptl_crystal_size_mid 0.18
_exptl_crystal_size_min 0.06
_refine_diff_density_max 0.729
_refine_diff_density_min -1.022
_refine_diff_density_rms 0.087
_refine_ls_extinction_method none
_refine_ls_goodness_of_fit_ref 1.042
_refine_ls_hydrogen_treatment constr
_refine_ls_matrix_type full
_refine_ls_number_parameters 349
_refine_ls_number_reflns 8760
_refine_ls_number_restraints 0
_refine_ls_restrained_S_all 1.042
_refine_ls_R_factor_all 0.1034
_refine_ls_R_factor_gt 0.0654
_refine_ls_shift/su_max 0.000
_refine_ls_shift/su_mean 0.000
_refine_ls_structure_factor_coef Fsqd
_refine_ls_weighting_details 'w=1/[\s^2^(Fo^2^)+(0.0708P)^2^+1.3642P] where P=(Fo^2^+2Fc^2^)/3'
_refine_ls_weighting_scheme calc
_refine_ls_wR_factor_gt 0.1590
_refine_ls_wR_factor_ref 0.1787
_reflns_Friedel_coverage 0.000
_reflns_number_gt 6011
_reflns_number_total 8760
_reflns_threshold_expression 'I > 2\s(I)'
_cod_data_source_file c9dt03044a2.cif
_cod_data_source_block 3b
_cod_depositor_comments 'Adding full bibliography for 7701221--7701232.cif.'
_cod_original_cell_volume 1293.55(9)
_cod_database_code 7701224
_shelx_shelxl_version_number 2018/3
_shelx_space_group_comment
;
The symmetry employed for this shelxl refinement is uniquely defined
by the following loop, which should always be used as a source of
symmetry information in preference to the above space-group names.
They are only intended as comments.
;
_shelx_estimated_absorpt_t_min 0.943
_shelx_estimated_absorpt_t_max 0.986

loop_
_space_group_symop_operation_xyz
'x, y, z'
'-x, -y, -z'

loop_
_atom_site_label
_atom_site_type_symbol
_atom_site_fract_x
_atom_site_fract_y
_atom_site_fract_z
_atom_site_U_iso_or_equiv
_atom_site_adp_type
_atom_site_occupancy
_atom_site_site_symmetry_order
_atom_site_calc_flag
_atom_site_refinement_flags_posn
_atom_site_refinement_flags_adp
C10 C 0.2494(2) 0.1570(2) 0.2093(2) 0.0173(4) Uani 1 1 d . .
C11 C 0.1815(2) 0.0622(2) 0.2490(2) 0.0182(4) Uani 1 1 d . .
C12 C 0.1138(2) -0.0579(2) 0.1683(2) 0.0205(4) Uani 1 1 d . .
H12 H 0.071008 -0.121098 0.197262 0.025 Uiso 1 1 calc R U
C13 C 0.1081(2) -0.0861(2) 0.0462(2) 0.0218(4) Uani 1 1 d . .
H13 H 0.062761 -0.168438 -0.008289 0.026 Uiso 1 1 calc R U
C14 C 0.1690(2) 0.0066(2) 0.0047(2) 0.0205(4) Uani 1 1 d . .
H14 H 0.162844 -0.012508 -0.079694 0.025 Uiso 1 1 calc R U
C15 C 0.2393(2) 0.1275(2) 0.0829(2) 0.0179(4) Uani 1 1 d . .
O20 O 0.02055(19) 0.26034(16) 0.68354(16) 0.0270(4) Uani 1 1 d . .
C20 C 0.1767(2) 0.0809(2) 0.3767(2) 0.0192(4) Uani 1 1 d . .
O21 O -0.03208(18) 0.29818(16) 0.49492(16) 0.0264(4) Uani 1 1 d . .
C21 C 0.1083(2) 0.1563(2) 0.4177(2) 0.0187(4) Uani 1 1 d . .
H21 H 0.065581 0.200674 0.364890 0.022 Uiso 1 1 calc R U
O22 O 0.3605(2) -0.11317(18) 0.61141(17) 0.0311(4) Uani 1 1 d . .
C22 C 0.1022(2) 0.1672(2) 0.5360(2) 0.0192(4) Uani 1 1 d . .
O23 O 0.26656(19) -0.05573(16) 0.74715(16) 0.0271(4) Uani 1 1 d . .
C23 C 0.1636(2) 0.1013(2) 0.6138(2) 0.0200(4) Uani 1 1 d . .
H23 H 0.160079 0.109203 0.694621 0.024 Uiso 1 1 calc R U
C24 C 0.2298(2) 0.0241(2) 0.5719(2) 0.0206(4) Uani 1 1 d . .
C25 C 0.2356(2) 0.0139(2) 0.4535(2) 0.0205(4) Uani 1 1 d . .
H25 H 0.280237 -0.039452 0.424980 0.025 Uiso 1 1 calc R U
C26 C 0.0277(2) 0.2460(2) 0.5812(2) 0.0212(4) Uani 1 1 d . .
C27 C -0.1069(3) 0.3763(2) 0.5312(3) 0.0317(6) Uani 1 1 d . .
H27A H -0.177527 0.328564 0.554444 0.048 Uiso 1 1 calc R U
H27B H -0.151329 0.405907 0.460278 0.048 Uiso 1 1 calc R U
H27C H -0.042430 0.447445 0.603532 0.048 Uiso 1 1 calc R U
C28 C 0.2940(3) -0.0548(2) 0.6443(2) 0.0231(5) Uani 1 1 d . .
C29 C 0.3282(4) -0.1320(3) 0.8181(3) 0.0396(7) Uani 1 1 d . .
H29A H 0.283187 -0.219446 0.768885 0.059 Uiso 1 1 calc R U
H29B H 0.316012 -0.119522 0.898052 0.059 Uiso 1 1 calc R U
H29C H 0.427072 -0.108470 0.835221 0.059 Uiso 1 1 calc R U
O30 O 0.2655(2) 0.54560(18) -0.1702(2) 0.0358(5) Uani 1 1 d . .
C30 C 0.2946(2) 0.2164(2) 0.0212(2) 0.0179(4) Uani 1 1 d . .
O31 O 0.13683(18) 0.49615(15) -0.06072(17) 0.0264(4) Uani 1 1 d . .
C31 C 0.2441(2) 0.3129(2) -0.0023(2) 0.0199(4) Uani 1 1 d . .
H31 H 0.178402 0.329854 0.029597 0.024 Uiso 1 1 calc R U
O32 O 0.5836(2) 0.1496(2) -0.1267(2) 0.0379(5) Uani 1 1 d . .
C32 C 0.2893(2) 0.3848(2) -0.0727(2) 0.0198(4) Uani 1 1 d . .
O33 O 0.58998(19) 0.31823(19) -0.19536(17) 0.0314(4) Uani 1 1 d . .
C33 C 0.3880(2) 0.3629(2) -0.1172(2) 0.0206(4) Uani 1 1 d . .
H33 H 0.419703 0.413000 -0.163762 0.025 Uiso 1 1 calc R U
C34 C 0.4398(2) 0.2679(2) -0.0934(2) 0.0200(4) Uani 1 1 d . .
C35 C 0.3913(2) 0.1937(2) -0.0265(2) 0.0194(4) Uani 1 1 d . .
H35 H 0.424663 0.126576 -0.013140 0.023 Uiso 1 1 calc R U
C36 C 0.2317(2) 0.4835(2) -0.1075(2) 0.0235(5) Uani 1 1 d . .
C37 C 0.0752(3) 0.5882(3) -0.0945(3) 0.0380(7) Uani 1 1 d . .
H37A H 0.147990 0.667650 -0.070364 0.057 Uiso 1 1 calc R U
H37B H 0.014084 0.597394 -0.050335 0.057 Uiso 1 1 calc R U
H37C H 0.021528 0.562364 -0.185823 0.057 Uiso 1 1 calc R U
C38 C 0.5442(2) 0.2369(2) -0.1393(2) 0.0251(5) Uani 1 1 d . .
C39 C 0.6912(3) 0.2932(3) -0.2432(3) 0.0421(7) Uani 1 1 d . .
H39A H 0.769932 0.288753 -0.174510 0.063 Uiso 1 1 calc R U
H39B H 0.723091 0.359925 -0.277526 0.063 Uiso 1 1 calc R U
H39C H 0.648901 0.214123 -0.310013 0.063 Uiso 1 1 calc R U
S40 S 0.24353(7) 0.41546(6) 0.33504(7) 0.03436(17) Uani 1 1 d . .
P40 P 0.35306(6) 0.31048(5) 0.32255(5) 0.01879(13) Uani 1 1 d . .
C40 C 0.4964(3) 0.3774(2) 0.2835(2) 0.0278(5) Uani 1 1 d . .
H40A H 0.563283 0.449245 0.353784 0.042 Uiso 1 1 calc R U
H40B H 0.462514 0.403832 0.207516 0.042 Uiso 1 1 calc R U
H40C H 0.541173 0.315499 0.267941 0.042 Uiso 1 1 calc R U
C41 C 0.4462(2) 0.2883(2) 0.4714(2) 0.0250(5) Uani 1 1 d . .
H41A H 0.480549 0.218368 0.456342 0.038 Uiso 1 1 calc R U
H41B H 0.384358 0.270772 0.515344 0.038 Uiso 1 1 calc R U
H41C H 0.524450 0.363593 0.523516 0.038 Uiso 1 1 calc R U

loop_
_atom_site_aniso_label
_atom_site_aniso_U_11
_atom_site_aniso_U_22
_atom_site_aniso_U_33
_atom_site_aniso_U_23
_atom_site_aniso_U_13
_atom_site_aniso_U_12
C10 0.0191(9) 0.0190(9) 0.0154(9) 0.0040(8) 0.0086(8) 0.0069(8)
C11 0.0211(10) 0.0221(10) 0.0150(9) 0.0071(8) 0.0088(8) 0.0094(8)
C12 0.0255(10) 0.0177(10) 0.0222(10) 0.0081(8) 0.0121(9) 0.0084(8)
C13 0.0286(11) 0.0178(10) 0.0198(10) 0.0036(8) 0.0102(9) 0.0090(9)
C14 0.0278(11) 0.0212(10) 0.0169(10) 0.0059(8) 0.0108(9) 0.0122(9)
C15 0.0199(9) 0.0221(10) 0.0163(9) 0.0075(8) 0.0099(8) 0.0094(8)
O20 0.0372(9) 0.0263(8) 0.0224(8) 0.0063(7) 0.0178(7) 0.0110(7)
C20 0.0203(10) 0.0206(10) 0.0162(9) 0.0051(8) 0.0085(8) 0.0039(8)
O21 0.0343(9) 0.0305(9) 0.0268(9) 0.0122(7) 0.0192(8) 0.0190(8)
C21 0.0192(9) 0.0224(10) 0.0168(10) 0.0066(8) 0.0091(8) 0.0071(8)
O22 0.0397(10) 0.0388(10) 0.0268(9) 0.0142(8) 0.0175(8) 0.0234(9)
C22 0.0210(10) 0.0182(10) 0.0186(10) 0.0051(8) 0.0094(8) 0.0042(8)
O23 0.0419(10) 0.0306(9) 0.0197(8) 0.0130(7) 0.0159(8) 0.0208(8)
C23 0.0237(10) 0.0220(10) 0.0138(9) 0.0053(8) 0.0084(8) 0.0051(9)
C24 0.0228(10) 0.0213(10) 0.0166(10) 0.0050(8) 0.0078(8) 0.0057(8)
C25 0.0246(10) 0.0204(10) 0.0179(10) 0.0052(8) 0.0102(9) 0.0071(9)
C26 0.0228(10) 0.0193(10) 0.0215(11) 0.0050(8) 0.0110(9) 0.0042(8)
C27 0.0399(14) 0.0303(13) 0.0372(14) 0.0114(11) 0.0231(12) 0.0204(11)
C28 0.0301(11) 0.0234(11) 0.0157(10) 0.0064(8) 0.0073(9) 0.0105(9)
C29 0.066(2) 0.0473(16) 0.0303(14) 0.0251(13) 0.0268(14) 0.0405(16)
O30 0.0403(10) 0.0356(10) 0.0540(13) 0.0295(10) 0.0317(10) 0.0199(9)
C30 0.0204(10) 0.0200(10) 0.0136(9) 0.0041(8) 0.0078(8) 0.0061(8)
O31 0.0336(9) 0.0241(8) 0.0342(9) 0.0147(7) 0.0204(8) 0.0164(7)
C31 0.0200(10) 0.0209(10) 0.0201(10) 0.0060(8) 0.0099(8) 0.0060(8)
O32 0.0410(11) 0.0545(12) 0.0434(11) 0.0269(10) 0.0292(10) 0.0317(10)
C32 0.0210(10) 0.0189(10) 0.0197(10) 0.0071(8) 0.0077(8) 0.0062(8)
O33 0.0288(9) 0.0504(11) 0.0307(9) 0.0211(9) 0.0213(8) 0.0186(8)
C33 0.0199(10) 0.0245(11) 0.0180(10) 0.0085(8) 0.0084(8) 0.0052(8)
C34 0.0184(9) 0.0287(11) 0.0146(9) 0.0066(8) 0.0080(8) 0.0079(8)
C35 0.0199(10) 0.0248(11) 0.0155(9) 0.0066(8) 0.0074(8) 0.0097(8)
C36 0.0235(11) 0.0218(10) 0.0284(12) 0.0099(9) 0.0124(9) 0.0079(9)
C37 0.0478(16) 0.0372(14) 0.0539(18) 0.0272(14) 0.0323(15) 0.0288(13)
C38 0.0210(10) 0.0399(13) 0.0187(10) 0.0112(10) 0.0102(9) 0.0120(10)
C39 0.0353(14) 0.077(2) 0.0393(16) 0.0313(16) 0.0293(13) 0.0301(15)
S40 0.0326(3) 0.0294(3) 0.0379(4) 0.0080(3) 0.0112(3) 0.0099(3)
P40 0.0190(3) 0.0208(3) 0.0157(3) 0.0032(2) 0.0084(2) 0.0044(2)
C40 0.0243(11) 0.0311(12) 0.0239(11) 0.0013(10) 0.0137(10) 0.0006(10)
C41 0.0241(11) 0.0279(12) 0.0197(11) 0.0049(9) 0.0065(9) 0.0071(9)

loop_
_atom_type_symbol
_atom_type_description
_atom_type_scat_dispersion_real
_atom_type_scat_dispersion_imag
_atom_type_scat_source
C C 0.0033 0.0016 'International Tables Vol C Tables 4.2.6.8 and 6.1.1.4'
H H 0.0000 0.0000 'International Tables Vol C Tables 4.2.6.8 and 6.1.1.4'
O O 0.0106 0.0060 'International Tables Vol C Tables 4.2.6.8 and 6.1.1.4'
P P 0.1023 0.0942 'International Tables Vol C Tables 4.2.6.8 and 6.1.1.4'
S S 0.1246 0.1234 'International Tables Vol C Tables 4.2.6.8 and 6.1.1.4'

loop_
_geom_angle_atom_site_label_1
_geom_angle_atom_site_label_2
_geom_angle_atom_site_label_3
_geom_angle
C11 C10 C15 117.96(19)
C11 C10 P40 119.79(16)
C15 C10 P40 122.19(16)
C12 C11 C10 120.71(19)
C12 C11 C20 115.19(19)
C10 C11 C20 124.10(19)
C13 C12 C11 120.6(2)
C13 C12 H12 119.7
C11 C12 H12 119.7
C14 C13 C12 119.2(2)
C14 C13 H13 120.4
C12 C13 H13 120.4
C13 C14 C15 121.9(2)
C13 C14 H14 119.0
C15 C14 H14 119.0
C14 C15 C10 119.5(2)
C14 C15 C30 114.63(19)
C10 C15 C30 125.87(19)
C25 C20 C21 119.3(2)
C25 C20 C11 118.3(2)
C21 C20 C11 122.3(2)
C26 O21 C27 115.71(19)
C20 C21 C22 120.2(2)
C20 C21 H21 119.9
C22 C21 H21 119.9
C21 C22 C23 120.3(2)
C21 C22 C26 121.3(2)
C23 C22 C26 118.44(19)
C28 O23 C29 113.33(19)
C24 C23 C22 119.4(2)
C24 C23 H23 120.3
C22 C23 H23 120.3
C23 C24 C25 119.9(2)
C23 C24 C28 124.3(2)
C25 C24 C28 115.8(2)
C20 C25 C24 120.8(2)
C20 C25 H25 119.6
C24 C25 H25 119.6
O20 C26 O21 123.6(2)
O20 C26 C22 124.2(2)
O21 C26 C22 112.11(19)
O21 C27 H27A 109.5
O21 C27 H27B 109.5
H27A C27 H27B 109.5
O21 C27 H27C 109.5
H27A C27 H27C 109.5
H27B C27 H27C 109.5
O22 C28 O23 123.8(2)
O22 C28 C24 123.3(2)
O23 C28 C24 112.8(2)
O23 C29 H29A 109.5
O23 C29 H29B 109.5
H29A C29 H29B 109.5
O23 C29 H29C 109.5
H29A C29 H29C 109.5
H29B C29 H29C 109.5
C31 C30 C35 118.6(2)
C31 C30 C15 122.89(19)
C35 C30 C15 118.14(19)
C36 O31 C37 114.47(19)
C30 C31 C32 120.3(2)
C30 C31 H31 119.8
C32 C31 H31 119.8
C33 C32 C31 120.4(2)
C33 C32 C36 117.2(2)
C31 C32 C36 122.4(2)
C38 O33 C39 115.1(2)
C34 C33 C32 119.8(2)
C34 C33 H33 120.1
C32 C33 H33 120.1
C33 C34 C35 119.8(2)
C33 C34 C38 123.2(2)
C35 C34 C38 117.0(2)
C34 C35 C30 121.1(2)
C34 C35 H35 119.4
C30 C35 H35 119.4
O30 C36 O31 123.3(2)
O30 C36 C32 124.5(2)
O31 C36 C32 112.25(19)
O31 C37 H37A 109.5
O31 C37 H37B 109.5
H37A C37 H37B 109.5
O31 C37 H37C 109.5
H37A C37 H37C 109.5
H37B C37 H37C 109.5
O32 C38 O33 123.8(2)
O32 C38 C34 124.1(2)
O33 C38 C34 112.1(2)
O33 C39 H39A 109.5
O33 C39 H39B 109.5
H39A C39 H39B 109.5
O33 C39 H39C 109.5
H39A C39 H39C 109.5
H39B C39 H39C 109.5
C41 P40 C40 99.63(12)
C41 P40 C10 108.06(11)
C40 P40 C10 109.31(10)
C41 P40 S40 113.38(9)
C40 P40 S40 113.44(10)
C10 P40 S40 112.22(7)
P40 C40 H40A 109.5
P40 C40 H40B 109.5
H40A C40 H40B 109.5
P40 C40 H40C 109.5
H40A C40 H40C 109.5
H40B C40 H40C 109.5
P40 C41 H41A 109.5
P40 C41 H41B 109.5
H41A C41 H41B 109.5
P40 C41 H41C 109.5
H41A C41 H41C 109.5
H41B C41 H41C 109.5

loop_
_geom_bond_atom_site_label_1
_geom_bond_atom_site_label_2
_geom_bond_distance
C10 C11 1.414(3)
C10 C15 1.419(3)
C10 P40 1.837(2)
C11 C12 1.392(3)
C11 C20 1.495(3)
C12 C13 1.387(3)
C12 H12 0.9500
C13 C14 1.378(3)
C13 H13 0.9500
C14 C15 1.393(3)
C14 H14 0.9500
C15 C30 1.489(3)
O20 C26 1.212(3)
C20 C25 1.391(3)
C20 C21 1.392(3)
O21 C26 1.338(3)
O21 C27 1.448(3)
C21 C22 1.396(3)
C21 H21 0.9500
O22 C28 1.202(3)
C22 C23 1.398(3)
C22 C26 1.491(3)
O23 C28 1.337(3)
O23 C29 1.451(3)
C23 C24 1.392(3)
C23 H23 0.9500
C24 C25 1.396(3)
C24 C28 1.497(3)
C25 H25 0.9500
C27 H27A 0.9800
C27 H27B 0.9800
C27 H27C 0.9800
C29 H29A 0.9800
C29 H29B 0.9800
C29 H29C 0.9800
O30 C36 1.201(3)
C30 C31 1.390(3)
C30 C35 1.395(3)
O31 C36 1.341(3)
O31 C37 1.436(3)
C31 C32 1.396(3)
C31 H31 0.9500
O32 C38 1.203(3)
C32 C33 1.390(3)
C32 C36 1.487(3)
O33 C38 1.339(3)
O33 C39 1.450(3)
C33 C34 1.382(3)
C33 H33 0.9500
C34 C35 1.394(3)
C34 C38 1.492(3)
C35 H35 0.9500
C37 H37A 0.9800
C37 H37B 0.9800
C37 H37C 0.9800
C39 H39A 0.9800
C39 H39B 0.9800
C39 H39C 0.9800
S40 P40 1.9102(9)
P40 C41 1.805(2)
P40 C40 1.805(2)
C40 H40A 0.9800
C40 H40B 0.9800
C40 H40C 0.9800
C41 H41A 0.9800
C41 H41B 0.9800
C41 H41C 0.9800
